data_4082902
loop_
_publ_author_name
'Lehrich, Steve W.'
'Hildebrandt, Alexander'
'R\"uffer, Tobias'
'Korb, Marcus'
'Low, Paul J.'
'Lang, Heinrich'

_publ_section_title
;
 Synthesis, Characterization, Electrochemistry, and Computational
 Studies of Ferrocenyl-Substituted Siloles
;
_journal_issue 18
_journal_name_full Organometallics
_journal_page_first 4836
_journal_paper_doi 10.1021/om500072q
_journal_volume 33
_journal_year 2014
_chemical_formula_moiety 'C38 H34 Fe2 Si'
_chemical_formula_sum 'C38 H34 Fe2 Si'
_chemical_formula_weight 630.44
_chemical_name_systematic
; 
 ? 
;
_space_group_IT_number 61
_symmetry_cell_setting orthorhombic
_symmetry_space_group_name_Hall '-P 2ac 2ab'
_symmetry_space_group_name_H-M 'P b c a'
_atom_sites_solution_hydrogens geom
_atom_sites_solution_primary direct
_atom_sites_solution_secondary difmap
_audit_creation_method ShelXL-97
_cell_angle_alpha 90.00
_cell_angle_beta 90.00
_cell_angle_gamma 90.00
_cell_formula_units_Z 8
_cell_length_a 13.036(5)
_cell_length_b 19.934(5)
_cell_length_c 22.598(5)
_cell_measurement_reflns_used 20361
_cell_measurement_temperature 107.2(2)
_cell_measurement_theta_max 28.6620
_cell_measurement_theta_min 3.1340
_cell_volume 5872(3)
_computing_cell_refinement
;
CrysAlisPro, Agilent Technologies,
Version 1.171.36.28 (release 01-02-2013 CrysAlis171 .NET)
(compiled Feb  1 2013,16:14:44)
;
_computing_data_collection
;
CrysAlisPro, Agilent Technologies,
Version 1.171.36.28 (release 01-02-2013 CrysAlis171 .NET)
(compiled Feb  1 2013,16:14:44)
;
_computing_data_reduction
;
CrysAlisPro, Agilent Technologies,
Version 1.171.36.28 (release 01-02-2013 CrysAlis171 .NET)
(compiled Feb  1 2013,16:14:44)
;
_computing_structure_refinement 'SHELXL-97 (Sheldrick, 1997)'
_computing_structure_solution 'SHELXS-97 (Sheldrick, 1990)'
_diffrn_ambient_temperature 107.2(2)
_diffrn_measured_fraction_theta_full 0.995
_diffrn_measured_fraction_theta_max 0.995
_diffrn_measurement_device_type 'oxford gemini s'
_diffrn_measurement_method '\w scans'
_diffrn_radiation_monochromator graphite
_diffrn_radiation_source 'fine-focus sealed tube'
_diffrn_radiation_type MoK\a
_diffrn_radiation_wavelength 0.71073
_diffrn_reflns_av_R_equivalents 0.0338
_diffrn_reflns_av_sigmaI/netI 0.0162
_diffrn_reflns_limit_h_max 16
_diffrn_reflns_limit_h_min -15
_diffrn_reflns_limit_k_max 24
_diffrn_reflns_limit_k_min -24
_diffrn_reflns_limit_l_max 27
_diffrn_reflns_limit_l_min -24
_diffrn_reflns_number 56340
_diffrn_reflns_theta_full 26.00
_diffrn_reflns_theta_max 26.00
_diffrn_reflns_theta_min 3.13
_diffrn_standards_decay_% 0
_diffrn_standards_interval_count 50
_diffrn_standards_interval_time 10
_diffrn_standards_number 2
_exptl_absorpt_coefficient_mu 1.056
_exptl_absorpt_correction_T_max 1.00000
_exptl_absorpt_correction_T_min 0.92323
_exptl_absorpt_correction_type multi-scan
_exptl_absorpt_process_details
;
CrysAlisPro, Agilent Technologies,
Version 1.171.36.28 (release 01-02-2013 CrysAlis171 .NET)
(compiled Feb  1 2013,16:14:44)
Empirical absorption correction using spherical harmonics,
 implemented in SCALE3 ABSPACK scaling algorithm.
;
_exptl_crystal_colour red
_exptl_crystal_density_diffrn 1.426
_exptl_crystal_density_method 'not measured'
_exptl_crystal_description block
_exptl_crystal_F_000 2624
_exptl_crystal_size_max 0.4
_exptl_crystal_size_mid 0.3
_exptl_crystal_size_min 0.3
_refine_diff_density_max 0.314
_refine_diff_density_min -0.235
_refine_diff_density_rms 0.052
_refine_ls_extinction_method none
_refine_ls_goodness_of_fit_ref 1.030
_refine_ls_hydrogen_treatment constr
_refine_ls_matrix_type full
_refine_ls_number_parameters 370
_refine_ls_number_reflns 5734
_refine_ls_number_restraints 0
_refine_ls_restrained_S_all 1.030
_refine_ls_R_factor_all 0.0316
_refine_ls_R_factor_gt 0.0258
_refine_ls_shift/su_max 0.001
_refine_ls_shift/su_mean 0.000
_refine_ls_structure_factor_coef Fsqd
_refine_ls_weighting_details 'calc w=1/[\s^2^(Fo^2^)+(0.0330P)^2^+2.6996P] where P=(Fo^2^+2Fc^2^)/3'
_refine_ls_weighting_scheme calc
_refine_ls_wR_factor_gt 0.0635
_refine_ls_wR_factor_ref 0.0656
_reflns_number_gt 5051
_reflns_number_total 5734
_reflns_threshold_expression >2sigma(I)
_cod_data_source_file om500072q_si_001.cif
_cod_data_source_block Ph2Fc2SiMe2
_cod_database_code 4082902

loop_
_symmetry_equiv_pos_as_xyz
'x, y, z'
'-x+1/2, -y, z+1/2'
'x+1/2, -y+1/2, -z'
'-x, y+1/2, -z+1/2'
'-x, -y, -z'
'x-1/2, y, -z-1/2'
'-x-1/2, y-1/2, z'
'x, -y-1/2, z-1/2'

loop_
_atom_site_label
_atom_site_type_symbol
_atom_site_fract_x
_atom_site_fract_y
_atom_site_fract_z
_atom_site_U_iso_or_equiv
_atom_site_adp_type
_atom_site_occupancy
_atom_site_symmetry_multiplicity
_atom_site_calc_flag
_atom_site_refinement_flags
C1 C 0.81503(11) -0.08424(7) -0.05242(7) 0.0170(3) Uani 1 1 d .
C2 C 0.81234(11) -0.02461(7) -0.02332(7) 0.0170(3) Uani 1 1 d .
C3 C 0.82471(11) -0.02714(7) 0.04256(7) 0.0166(3) Uani 1 1 d .
C4 C 0.83724(11) -0.08904(7) 0.06678(7) 0.0178(3) Uani 1 1 d .
C5 C 0.71489(13) -0.20787(8) 0.01009(7) 0.0245(4) Uani 1 1 d .
H5A H 0.7265 -0.2414 0.0399 0.037 Uiso 1 1 calc R
H5B H 0.7034 -0.2293 -0.0274 0.037 Uiso 1 1 calc R
H5C H 0.6558 -0.1817 0.0205 0.037 Uiso 1 1 calc R
C6 C 0.94720(13) -0.20472(8) -0.00417(7) 0.0243(4) Uani 1 1 d .
H6A H 1.0064 -0.1763 -0.0070 0.036 Uiso 1 1 calc R
H6B H 0.9413 -0.2311 -0.0395 0.036 Uiso 1 1 calc R
H6C H 0.9542 -0.2339 0.0294 0.036 Uiso 1 1 calc R
C7 C 0.80928(11) -0.09451(8) -0.11646(7) 0.0185(3) Uani 1 1 d .
C8 C 0.81423(11) -0.15975(8) -0.14380(7) 0.0203(3) Uani 1 1 d .
H8 H 0.8224 -0.2002 -0.1238 0.024 Uiso 1 1 calc R
C9 C 0.80468(12) -0.15254(8) -0.20594(8) 0.0242(4) Uani 1 1 d .
H9 H 0.8058 -0.1871 -0.2336 0.029 Uiso 1 1 calc R
C10 C 0.79313(12) -0.08307(8) -0.21843(7) 0.0238(3) Uani 1 1 d .
H10 H 0.7855 -0.0642 -0.2558 0.029 Uiso 1 1 calc R
C11 C 0.79534(12) -0.04753(8) -0.16400(7) 0.0204(3) Uani 1 1 d .
H11 H 0.7888 -0.0013 -0.1598 0.025 Uiso 1 1 calc R
C12 C 0.56053(13) -0.11441(9) -0.10455(8) 0.0318(4) Uani 1 1 d .
H12 H 0.5671 -0.1108 -0.0637 0.038 Uiso 1 1 calc R
C13 C 0.55909(13) -0.17485(9) -0.13758(10) 0.0370(5) Uani 1 1 d .
H13 H 0.5648 -0.2179 -0.1221 0.044 Uiso 1 1 calc R
C14 C 0.54752(13) -0.15834(9) -0.19790(9) 0.0333(4) Uani 1 1 d .
H14 H 0.5441 -0.1887 -0.2291 0.040 Uiso 1 1 calc R
C15 C 0.54208(12) -0.08779(9) -0.20269(8) 0.0263(4) Uani 1 1 d .
H15 H 0.5345 -0.0635 -0.2375 0.032 Uiso 1 1 calc R
C16 C 0.55025(12) -0.06067(8) -0.14495(7) 0.0245(4) Uani 1 1 d .
H16 H 0.5491 -0.0153 -0.1353 0.029 Uiso 1 1 calc R
C17 C 0.84951(11) -0.10523(7) 0.12950(7) 0.0182(3) Uani 1 1 d .
C18 C 0.85308(12) -0.06226(8) 0.18051(7) 0.0194(3) Uani 1 1 d .
H18 H 0.8503 -0.0157 0.1798 0.023 Uiso 1 1 calc R
C19 C 0.86144(12) -0.10231(8) 0.23211(7) 0.0230(3) Uani 1 1 d .
H19 H 0.8655 -0.0866 0.2708 0.028 Uiso 1 1 calc R
C20 C 0.86253(12) -0.17071(8) 0.21443(7) 0.0240(4) Uani 1 1 d .
H20 H 0.8674 -0.2075 0.2395 0.029 Uiso 1 1 calc R
C21 C 0.85480(12) -0.17306(8) 0.15183(7) 0.0212(3) Uani 1 1 d .
H21 H 0.8534 -0.2118 0.1290 0.025 Uiso 1 1 calc R
C22 C 0.59914(12) -0.10677(8) 0.13953(8) 0.0237(3) Uani 1 1 d .
H22 H 0.5956 -0.0941 0.1000 0.028 Uiso 1 1 calc R
C23 C 0.60599(12) -0.06276(8) 0.18876(8) 0.0242(4) Uani 1 1 d .
H23 H 0.6077 -0.0162 0.1870 0.029 Uiso 1 1 calc R
C24 C 0.60975(12) -0.10188(9) 0.24092(8) 0.0275(4) Uani 1 1 d .
H24 H 0.6140 -0.0856 0.2794 0.033 Uiso 1 1 calc R
C25 C 0.60585(12) -0.17041(9) 0.22405(8) 0.0298(4) Uani 1 1 d .
H25 H 0.6077 -0.2069 0.2496 0.036 Uiso 1 1 calc R
C26 C 0.59873(12) -0.17361(8) 0.16133(8) 0.0277(4) Uani 1 1 d .
H26 H 0.5946 -0.2125 0.1387 0.033 Uiso 1 1 calc R
C27 C 0.79847(12) 0.04181(7) -0.05291(7) 0.0173(3) Uani 1 1 d .
C28 C 0.88328(12) 0.07726(7) -0.07332(7) 0.0200(3) Uani 1 1 d .
H28 H 0.9490 0.0619 -0.0647 0.024 Uiso 1 1 calc R
C29 C 0.87093(13) 0.13521(8) -0.10637(7) 0.0234(3) Uani 1 1 d .
H29 H 0.9282 0.1584 -0.1200 0.028 Uiso 1 1 calc R
C30 C 0.77324(13) 0.15874(8) -0.11924(7) 0.0241(4) Uani 1 1 d .
H30 H 0.7648 0.1969 -0.1425 0.029 Uiso 1 1 calc R
C31 C 0.68837(13) 0.12514(8) -0.09733(8) 0.0244(4) Uani 1 1 d .
H31 H 0.6228 0.1415 -0.1048 0.029 Uiso 1 1 calc R
C32 C 0.70114(12) 0.06714(8) -0.06426(7) 0.0208(3) Uani 1 1 d .
H32 H 0.6439 0.0449 -0.0495 0.025 Uiso 1 1 calc R
C33 C 0.81954(12) 0.03712(7) 0.07642(7) 0.0172(3) Uani 1 1 d .
C34 C 0.90801(12) 0.06997(7) 0.09507(7) 0.0206(3) Uani 1 1 d .
H34 H 0.9720 0.0531 0.0845 0.025 Uiso 1 1 calc R
C35 C 0.90155(13) 0.12762(8) 0.12923(7) 0.0227(3) Uani 1 1 d .
H35 H 0.9612 0.1487 0.1420 0.027 Uiso 1 1 calc R
C36 C 0.80695(13) 0.15389(8) 0.14444(7) 0.0219(3) Uani 1 1 d .
H36 H 0.8029 0.1924 0.1676 0.026 Uiso 1 1 calc R
C37 C 0.71821(13) 0.12249(8) 0.12501(7) 0.0221(3) Uani 1 1 d .
H37 H 0.6544 0.1402 0.1347 0.027 Uiso 1 1 calc R
C38 C 0.72464(12) 0.06471(7) 0.09119(7) 0.0191(3) Uani 1 1 d .
H38 H 0.6648 0.0440 0.0781 0.023 Uiso 1 1 calc R
Si1 Si 0.82975(3) -0.15191(2) 0.004816(19) 0.01738(10) Uani 1 1 d .
Fe1 Fe 0.677907(17) -0.115163(10) -0.163830(10) 0.01790(7) Uani 1 1 d .
Fe2 Fe 0.730199(17) -0.124769(10) 0.186298(10) 0.01731(7) Uani 1 1 d .

loop_
_atom_site_aniso_label
_atom_site_aniso_U_11
_atom_site_aniso_U_22
_atom_site_aniso_U_33
_atom_site_aniso_U_23
_atom_site_aniso_U_13
_atom_site_aniso_U_12
C1 0.0122(7) 0.0166(7) 0.0222(8) 0.0004(6) -0.0004(6) -0.0009(6)
C2 0.0115(7) 0.0174(7) 0.0220(8) 0.0004(6) 0.0003(6) -0.0007(6)
C3 0.0121(7) 0.0170(7) 0.0209(8) -0.0013(6) 0.0014(6) -0.0007(6)
C4 0.0123(7) 0.0181(7) 0.0231(8) -0.0008(6) 0.0018(6) -0.0008(6)
C5 0.0251(9) 0.0206(8) 0.0276(9) -0.0002(6) -0.0004(7) -0.0049(7)
C6 0.0259(9) 0.0210(8) 0.0259(8) -0.0013(6) -0.0013(7) 0.0051(7)
C7 0.0123(7) 0.0185(7) 0.0246(8) -0.0023(6) -0.0001(6) -0.0015(6)
C8 0.0140(8) 0.0190(8) 0.0280(9) -0.0042(6) -0.0016(6) 0.0033(6)
C9 0.0172(8) 0.0263(9) 0.0289(9) -0.0087(7) 0.0007(7) 0.0033(7)
C10 0.0219(8) 0.0282(9) 0.0213(8) -0.0009(7) 0.0012(7) -0.0029(7)
C11 0.0194(8) 0.0184(8) 0.0235(8) -0.0021(6) 0.0006(6) -0.0033(6)
C12 0.0168(8) 0.0474(11) 0.0311(10) 0.0074(8) 0.0033(7) 0.0062(8)
C13 0.0166(9) 0.0238(9) 0.0707(14) 0.0140(9) 0.0024(9) 0.0007(7)
C14 0.0172(8) 0.0289(9) 0.0538(12) -0.0159(8) -0.0067(8) 0.0006(7)
C15 0.0183(8) 0.0305(9) 0.0300(9) -0.0027(7) -0.0077(7) 0.0038(7)
C16 0.0171(8) 0.0231(8) 0.0333(9) -0.0065(7) -0.0040(7) 0.0065(7)
C17 0.0113(7) 0.0181(7) 0.0253(8) 0.0023(6) 0.0002(6) 0.0001(6)
C18 0.0141(7) 0.0211(8) 0.0229(8) 0.0024(6) -0.0014(6) -0.0038(6)
C19 0.0154(8) 0.0306(8) 0.0228(8) 0.0046(7) -0.0034(6) -0.0036(7)
C20 0.0143(8) 0.0276(8) 0.0300(9) 0.0104(7) -0.0020(7) 0.0012(7)
C21 0.0140(8) 0.0199(8) 0.0296(9) 0.0031(6) 0.0012(6) 0.0033(6)
C22 0.0149(8) 0.0268(8) 0.0295(9) 0.0005(7) -0.0056(7) 0.0026(7)
C23 0.0148(8) 0.0222(8) 0.0358(9) -0.0007(7) -0.0007(7) 0.0036(6)
C24 0.0165(8) 0.0369(9) 0.0291(9) -0.0010(7) 0.0051(7) 0.0014(7)
C25 0.0164(8) 0.0291(9) 0.0440(11) 0.0136(8) 0.0046(7) -0.0036(7)
C26 0.0141(8) 0.0236(8) 0.0454(11) -0.0030(7) -0.0024(7) -0.0026(7)
C27 0.0199(8) 0.0154(7) 0.0165(7) -0.0038(6) -0.0006(6) 0.0009(6)
C28 0.0179(8) 0.0156(7) 0.0264(8) -0.0025(6) -0.0027(6) 0.0011(6)
C29 0.0256(9) 0.0171(7) 0.0274(9) -0.0005(6) 0.0001(7) -0.0033(7)
C30 0.0331(10) 0.0160(7) 0.0233(8) 0.0005(6) -0.0025(7) 0.0048(7)
C31 0.0222(8) 0.0243(8) 0.0266(9) -0.0030(7) -0.0033(7) 0.0090(7)
C32 0.0186(8) 0.0208(8) 0.0229(8) -0.0026(6) 0.0011(6) 0.0006(6)
C33 0.0179(8) 0.0156(7) 0.0181(7) 0.0032(6) 0.0011(6) 0.0004(6)
C34 0.0168(8) 0.0195(8) 0.0256(8) -0.0005(6) 0.0035(6) -0.0011(6)
C35 0.0224(8) 0.0207(8) 0.0249(8) -0.0017(6) 0.0016(7) -0.0067(7)
C36 0.0291(9) 0.0162(7) 0.0203(8) -0.0022(6) 0.0054(7) -0.0029(7)
C37 0.0202(8) 0.0215(8) 0.0248(9) 0.0010(6) 0.0046(7) 0.0041(7)
C38 0.0171(8) 0.0183(7) 0.0219(8) 0.0008(6) -0.0012(6) -0.0013(6)
Si1 0.0172(2) 0.0133(2) 0.0217(2) -0.00017(16) -0.00032(17) 0.00016(16)
Fe1 0.01518(12) 0.01540(11) 0.02312(13) -0.00181(9) -0.00145(9) 0.00135(8)
Fe2 0.01279(12) 0.01695(12) 0.02219(13) 0.00357(8) -0.00051(9) -0.00053(9)

loop_
_atom_type_symbol
_atom_type_description
_atom_type_scat_dispersion_real
_atom_type_scat_dispersion_imag
_atom_type_scat_source
C C 0.0033 0.0016 'International Tables Vol C Tables 4.2.6.8 and 6.1.1.4'
H H 0.0000 0.0000 'International Tables Vol C Tables 4.2.6.8 and 6.1.1.4'
Si Si 0.0817 0.0704 'International Tables Vol C Tables 4.2.6.8 and 6.1.1.4'
Fe Fe 0.3463 0.8444 'International Tables Vol C Tables 4.2.6.8 and 6.1.1.4'

loop_
_geom_angle_atom_site_label_1
_geom_angle_atom_site_label_2
_geom_angle_atom_site_label_3
_geom_angle
C2 C1 C7 126.84(14)
C2 C1 Si1 107.31(11)
C7 C1 Si1 125.85(11)
C1 C2 C27 124.17(14)
C1 C2 C3 116.66(13)
C27 C2 C3 119.18(13)
C4 C3 C33 125.27(14)
C4 C3 C2 116.33(13)
C33 C3 C2 118.38(12)
C3 C4 C17 127.13(14)
C3 C4 Si1 107.37(11)
C17 C4 Si1 125.44(11)
Si1 C5 H5A 109.5
Si1 C5 H5B 109.5
H5A C5 H5B 109.5
Si1 C5 H5C 109.5
H5A C5 H5C 109.5
H5B C5 H5C 109.5
Si1 C6 H6A 109.5
Si1 C6 H6B 109.5
H6A C6 H6B 109.5
Si1 C6 H6C 109.5
H6A C6 H6C 109.5
H6B C6 H6C 109.5
C11 C7 C8 105.86(14)
C11 C7 C1 130.90(14)
C8 C7 C1 123.22(14)
C11 C7 Fe1 68.70(9)
C8 C7 Fe1 68.55(8)
C1 C7 Fe1 125.74(11)
C9 C8 C7 109.22(14)
C9 C8 Fe1 70.06(9)
C7 C8 Fe1 70.28(8)
C9 C8 H8 125.4
C7 C8 H8 125.4
Fe1 C8 H8 125.9
C8 C9 C10 107.76(14)
C8 C9 Fe1 69.35(9)
C10 C9 Fe1 69.65(9)
C8 C9 H9 126.1
C10 C9 H9 126.1
Fe1 C9 H9 126.4
C11 C10 C9 108.18(15)
C11 C10 Fe1 69.42(9)
C9 C10 Fe1 69.72(9)
C11 C10 H10 125.9
C9 C10 H10 125.9
Fe1 C10 H10 126.5
C10 C11 C7 108.97(14)
C10 C11 Fe1 69.92(9)
C7 C11 Fe1 70.29(9)
C10 C11 H11 125.5
C7 C11 H11 125.5
Fe1 C11 H11 125.9
C16 C12 C13 107.63(16)
C16 C12 Fe1 69.61(10)
C13 C12 Fe1 69.93(10)
C16 C12 H12 126.2
C13 C12 H12 126.2
Fe1 C12 H12 125.8
C14 C13 C12 108.17(15)
C14 C13 Fe1 70.38(10)
C12 C13 Fe1 69.36(10)
C14 C13 H13 125.9
C12 C13 H13 125.9
Fe1 C13 H13 125.9
C13 C14 C15 108.18(16)
C13 C14 Fe1 69.34(10)
C15 C14 Fe1 69.71(9)
C13 C14 H14 125.9
C15 C14 H14 125.9
Fe1 C14 H14 126.6
C14 C15 C16 107.79(16)
C14 C15 Fe1 70.05(9)
C16 C15 Fe1 69.02(9)
C14 C15 H15 126.1
C16 C15 H15 126.1
Fe1 C15 H15 126.4
C12 C16 C15 108.23(15)
C12 C16 Fe1 69.70(9)
C15 C16 Fe1 70.38(9)
C12 C16 H16 125.9
C15 C16 H16 125.9
Fe1 C16 H16 125.6
C18 C17 C21 106.02(14)
C18 C17 C4 130.51(14)
C21 C17 C4 123.39(14)
C18 C17 Fe2 68.67(9)
C21 C17 Fe2 68.92(9)
C4 C17 Fe2 124.39(11)
C19 C18 C17 109.08(14)
C19 C18 Fe2 70.28(9)
C17 C18 Fe2 70.18(9)
C19 C18 H18 125.5
C17 C18 H18 125.5
Fe2 C18 H18 125.7
C18 C19 C20 108.06(14)
C18 C19 Fe2 69.10(9)
C20 C19 Fe2 69.92(9)
C18 C19 H19 126.0
C20 C19 H19 126.0
Fe2 C19 H19 126.6
C21 C20 C19 108.13(14)
C21 C20 Fe2 69.30(9)
C19 C20 Fe2 69.56(9)
C21 C20 H20 125.9
C19 C20 H20 125.9
Fe2 C20 H20 126.8
C20 C21 C17 108.71(14)
C20 C21 Fe2 70.17(9)
C17 C21 Fe2 69.77(9)
C20 C21 H21 125.6
C17 C21 H21 125.6
Fe2 C21 H21 126.0
C23 C22 C26 107.95(15)
C23 C22 Fe2 69.52(9)
C26 C22 Fe2 70.04(9)
C23 C22 H22 126.0
C26 C22 H22 126.0
Fe2 C22 H22 126.0
C24 C23 C22 108.33(15)
C24 C23 Fe2 70.17(9)
C22 C23 Fe2 69.74(9)
C24 C23 H23 125.8
C22 C23 H23 125.8
Fe2 C23 H23 125.8
C23 C24 C25 107.79(16)
C23 C24 Fe2 69.34(9)
C25 C24 Fe2 69.58(10)
C23 C24 H24 126.1
C25 C24 H24 126.1
Fe2 C24 H24 126.5
C24 C25 C26 108.27(15)
C24 C25 Fe2 69.85(9)
C26 C25 Fe2 69.88(9)
C24 C25 H25 125.9
C26 C25 H25 125.9
Fe2 C25 H25 126.0
C22 C26 C25 107.66(15)
C22 C26 Fe2 69.32(9)
C25 C26 Fe2 69.50(9)
C22 C26 H26 126.2
C25 C26 H26 126.2
Fe2 C26 H26 126.6
C32 C27 C28 118.69(14)
C32 C27 C2 121.00(14)
C28 C27 C2 120.16(14)
C29 C28 C27 120.68(15)
C29 C28 H28 119.7
C27 C28 H28 119.7
C28 C29 C30 120.10(15)
C28 C29 H29 120.0
C30 C29 H29 120.0
C31 C30 C29 119.65(15)
C31 C30 H30 120.2
C29 C30 H30 120.2
C30 C31 C32 120.00(15)
C30 C31 H31 120.0
C32 C31 H31 120.0
C31 C32 C27 120.80(15)
C31 C32 H32 119.6
C27 C32 H32 119.6
C34 C33 C38 118.51(14)
C34 C33 C3 121.42(13)
C38 C33 C3 120.05(13)
C35 C34 C33 120.54(15)
C35 C34 H34 119.7
C33 C34 H34 119.7
C36 C35 C34 120.40(15)
C36 C35 H35 119.8
C34 C35 H35 119.8
C35 C36 C37 119.62(14)
C35 C36 H36 120.2
C37 C36 H36 120.2
C38 C37 C36 119.98(15)
C38 C37 H37 120.0
C36 C37 H37 120.0
C37 C38 C33 120.91(15)
C37 C38 H38 119.5
C33 C38 H38 119.5
C6 Si1 C5 109.07(8)
C6 Si1 C1 114.41(7)
C5 Si1 C1 112.96(7)
C6 Si1 C4 114.42(7)
C5 Si1 C4 113.03(7)
C1 Si1 C4 92.26(7)
C16 Fe1 C12 40.69(7)
C16 Fe1 C8 154.21(7)
C12 Fe1 C8 120.86(7)
C16 Fe1 C11 105.17(7)
C12 Fe1 C11 124.12(7)
C8 Fe1 C11 68.55(7)
C16 Fe1 C13 68.24(7)
C12 Fe1 C13 40.71(8)
C8 Fe1 C13 110.05(7)
C11 Fe1 C13 162.79(8)
C16 Fe1 C10 124.09(7)
C12 Fe1 C10 161.27(7)
C8 Fe1 C10 68.30(7)
C11 Fe1 C10 40.66(6)
C13 Fe1 C10 156.12(8)
C16 Fe1 C9 162.35(7)
C12 Fe1 C9 156.37(7)
C8 Fe1 C9 40.59(7)
C11 Fe1 C9 68.52(7)
C13 Fe1 C9 122.37(7)
C10 Fe1 C9 40.63(7)
C16 Fe1 C15 40.60(7)
C12 Fe1 C15 68.31(7)
C8 Fe1 C15 164.63(7)
C11 Fe1 C15 118.12(7)
C13 Fe1 C15 67.94(8)
C10 Fe1 C15 107.00(7)
C9 Fe1 C15 126.50(7)
C16 Fe1 C14 67.99(7)
C12 Fe1 C14 68.13(8)
C8 Fe1 C14 128.45(7)
C11 Fe1 C14 153.75(7)
C13 Fe1 C14 40.28(8)
C10 Fe1 C14 120.81(8)
C9 Fe1 C14 109.95(7)
C15 Fe1 C14 40.24(7)
C16 Fe1 C7 117.68(7)
C12 Fe1 C7 106.35(7)
C8 Fe1 C7 41.17(6)
C11 Fe1 C7 41.01(6)
C13 Fe1 C7 126.58(8)
C10 Fe1 C7 68.95(7)
C9 Fe1 C7 69.11(7)
C15 Fe1 C7 152.47(7)
C14 Fe1 C7 164.91(7)
C18 Fe2 C23 104.83(7)
C18 Fe2 C22 121.23(7)
C23 Fe2 C22 40.74(7)
C18 Fe2 C21 68.77(7)
C23 Fe2 C21 158.15(7)
C22 Fe2 C21 123.45(7)
C18 Fe2 C25 157.47(7)
C23 Fe2 C25 68.21(7)
C22 Fe2 C25 68.33(7)
C21 Fe2 C25 125.43(7)
C18 Fe2 C24 120.40(7)
C23 Fe2 C24 40.50(7)
C22 Fe2 C24 68.36(7)
C21 Fe2 C24 160.77(7)
C25 Fe2 C24 40.56(7)
C18 Fe2 C19 40.62(6)
C23 Fe2 C19 121.14(7)
C22 Fe2 C19 157.25(7)
C21 Fe2 C19 68.38(7)
C25 Fe2 C19 123.25(7)
C24 Fe2 C19 106.67(7)
C18 Fe2 C26 158.70(7)
C23 Fe2 C26 68.37(7)
C22 Fe2 C26 40.64(7)
C21 Fe2 C26 109.63(7)
C25 Fe2 C26 40.63(7)
C24 Fe2 C26 68.34(7)
C19 Fe2 C26 160.17(7)
C18 Fe2 C17 41.16(6)
C23 Fe2 C17 120.24(7)
C22 Fe2 C17 106.08(7)
C21 Fe2 C17 41.31(6)
C25 Fe2 C17 160.95(7)
C24 Fe2 C17 156.16(7)
C19 Fe2 C17 69.02(7)
C26 Fe2 C17 123.44(7)
C18 Fe2 C20 68.38(7)
C23 Fe2 C20 158.33(7)
C22 Fe2 C20 160.36(7)
C21 Fe2 C20 40.53(7)
C25 Fe2 C20 109.77(7)
C24 Fe2 C20 123.81(7)
C19 Fe2 C20 40.52(7)
C26 Fe2 C20 125.13(7)
C17 Fe2 C20 69.02(6)

loop_
_geom_bond_atom_site_label_1
_geom_bond_atom_site_label_2
_geom_bond_distance
C1 C2 1.359(2)
C1 C7 1.463(2)
C1 Si1 1.8787(16)
C2 C27 1.494(2)
C2 C3 1.498(2)
C3 C4 1.360(2)
C3 C33 1.494(2)
C4 C17 1.462(2)
C4 Si1 1.8817(16)
C5 Si1 1.8710(17)
C5 H5A 0.9600
C5 H5B 0.9600
C5 H5C 0.9600
C6 Si1 1.8692(17)
C6 H6A 0.9600
C6 H6B 0.9600
C6 H6C 0.9600
C7 C11 1.437(2)
C7 C8 1.441(2)
C7 Fe1 2.0611(16)
C8 C9 1.417(2)
C8 Fe1 2.0380(16)
C8 H8 0.9300
C9 C10 1.421(2)
C9 Fe1 2.0473(17)
C9 H9 0.9300
C10 C11 1.420(2)
C10 Fe1 2.0465(17)
C10 H10 0.9300
C11 Fe1 2.0399(16)
C11 H11 0.9300
C12 C16 1.414(2)
C12 C13 1.417(3)
C12 Fe1 2.0337(18)
C12 H12 0.9300
C13 C14 1.410(3)
C13 Fe1 2.0413(18)
C13 H13 0.9300
C14 C15 1.412(3)
C14 Fe1 2.0548(18)
C14 H14 0.9300
C15 C16 1.417(2)
C15 Fe1 2.0504(17)
C15 H15 0.9300
C16 Fe1 2.0325(17)
C16 H16 0.9300
C17 C18 1.437(2)
C17 C21 1.445(2)
C17 Fe2 2.0538(16)
C18 C19 1.417(2)
C18 Fe2 2.0336(16)
C18 H18 0.9300
C19 C20 1.421(2)
C19 Fe2 2.0492(17)
C19 H19 0.9300
C20 C21 1.419(2)
C20 Fe2 2.0539(17)
C20 H20 0.9300
C21 Fe2 2.0424(16)
C21 H21 0.9300
C22 C23 1.420(2)
C22 C26 1.421(2)
C22 Fe2 2.0407(17)
C22 H22 0.9300
C23 C24 1.414(2)
C23 Fe2 2.0379(17)
C23 H23 0.9300
C24 C25 1.419(2)
C24 Fe2 2.0488(17)
C24 H24 0.9300
C25 C26 1.422(3)
C25 Fe2 2.0452(17)
C25 H25 0.9300
C26 Fe2 2.0502(17)
C26 H26 0.9300
C27 C32 1.389(2)
C27 C28 1.391(2)
C28 C29 1.385(2)
C28 H28 0.9300
C29 C30 1.388(2)
C29 H29 0.9300
C30 C31 1.385(2)
C30 H30 0.9300
C31 C32 1.387(2)
C31 H31 0.9300
C32 H32 0.9300
C33 C34 1.392(2)
C33 C38 1.394(2)
C34 C35 1.387(2)
C34 H34 0.9300
C35 C36 1.383(2)
C35 H35 0.9300
C36 C37 1.387(2)
C36 H36 0.9300
C37 C38 1.385(2)
C37 H37 0.9300
C38 H38 0.9300

loop_
_geom_torsion_atom_site_label_1
_geom_torsion_atom_site_label_2
_geom_torsion_atom_site_label_3
_geom_torsion_atom_site_label_4
_geom_torsion
C7 C1 C2 C27 2.6(2)
Si1 C1 C2 C27 -178.28(12)
C7 C1 C2 C3 -177.11(14)
Si1 C1 C2 C3 1.98(16)
C1 C2 C3 C4 -0.1(2)
C27 C2 C3 C4 -179.86(13)
C1 C2 C3 C33 -178.46(13)
C27 C2 C3 C33 1.8(2)
C33 C3 C4 C17 -0.9(2)
C2 C3 C4 C17 -179.17(14)
C33 C3 C4 Si1 176.40(12)
C2 C3 C4 Si1 -1.81(16)
C2 C1 C7 C11 -3.0(3)
Si1 C1 C7 C11 178.04(13)
C2 C1 C7 C8 179.05(14)
Si1 C1 C7 C8 0.1(2)
C2 C1 C7 Fe1 -94.81(18)
Si1 C1 C7 Fe1 86.25(15)
C11 C7 C8 C9 0.58(17)
C1 C7 C8 C9 178.95(14)
Fe1 C7 C8 C9 59.42(11)
C11 C7 C8 Fe1 -58.85(10)
C1 C7 C8 Fe1 119.53(14)
C7 C8 C9 C10 -0.28(18)
Fe1 C8 C9 C10 59.28(11)
C7 C8 C9 Fe1 -59.56(11)
C8 C9 C10 C11 -0.13(18)
Fe1 C9 C10 C11 58.95(11)
C8 C9 C10 Fe1 -59.08(11)
C9 C10 C11 C7 0.50(18)
Fe1 C10 C11 C7 59.64(11)
C9 C10 C11 Fe1 -59.14(11)
C8 C7 C11 C10 -0.66(17)
C1 C7 C11 C10 -178.86(15)
Fe1 C7 C11 C10 -59.41(11)
C8 C7 C11 Fe1 58.75(10)
C1 C7 C11 Fe1 -119.45(17)
C16 C12 C13 C14 -0.3(2)
Fe1 C12 C13 C14 -59.91(12)
C16 C12 C13 Fe1 59.65(12)
C12 C13 C14 C15 0.2(2)
Fe1 C13 C14 C15 -59.08(12)
C12 C13 C14 Fe1 59.27(12)
C13 C14 C15 C16 -0.06(19)
Fe1 C14 C15 C16 -58.91(11)
C13 C14 C15 Fe1 58.85(12)
C13 C12 C16 C15 0.22(19)
Fe1 C12 C16 C15 60.08(12)
C13 C12 C16 Fe1 -59.85(12)
C14 C15 C16 C12 -0.10(19)
Fe1 C15 C16 C12 -59.65(11)
C14 C15 C16 Fe1 59.55(11)
C3 C4 C17 C18 -1.0(3)
Si1 C4 C17 C18 -177.89(13)
C3 C4 C17 C21 175.22(15)
Si1 C4 C17 C21 -1.7(2)
C3 C4 C17 Fe2 89.29(18)
Si1 C4 C17 Fe2 -87.61(15)
C21 C17 C18 C19 0.65(17)
C4 C17 C18 C19 177.35(15)
Fe2 C17 C18 C19 59.72(11)
C21 C17 C18 Fe2 -59.08(10)
C4 C17 C18 Fe2 117.63(17)
C17 C18 C19 C20 -0.40(18)
Fe2 C18 C19 C20 59.26(11)
C17 C18 C19 Fe2 -59.66(11)
C18 C19 C20 C21 -0.02(18)
Fe2 C19 C20 C21 58.73(11)
C18 C19 C20 Fe2 -58.75(11)
C19 C20 C21 C17 0.42(18)
Fe2 C20 C21 C17 59.32(11)
C19 C20 C21 Fe2 -58.90(11)
C18 C17 C21 C20 -0.66(17)
C4 C17 C21 C20 -177.66(14)
Fe2 C17 C21 C20 -59.57(11)
C18 C17 C21 Fe2 58.91(10)
C4 C17 C21 Fe2 -118.09(15)
C26 C22 C23 C24 -0.05(18)
Fe2 C22 C23 C24 -59.78(11)
C26 C22 C23 Fe2 59.73(11)
C22 C23 C24 C25 0.35(18)
Fe2 C23 C24 C25 -59.16(11)
C22 C23 C24 Fe2 59.52(11)
C23 C24 C25 C26 -0.52(18)
Fe2 C24 C25 C26 -59.53(11)
C23 C24 C25 Fe2 59.01(11)
C23 C22 C26 C25 -0.27(18)
Fe2 C22 C26 C25 59.13(11)
C23 C22 C26 Fe2 -59.41(11)
C24 C25 C26 C22 0.49(18)
Fe2 C25 C26 C22 -59.03(11)
C24 C25 C26 Fe2 59.52(11)
C1 C2 C27 C32 87.00(19)
C3 C2 C27 C32 -93.28(17)
C1 C2 C27 C28 -88.50(19)
C3 C2 C27 C28 91.23(18)
C32 C27 C28 C29 -2.6(2)
C2 C27 C28 C29 173.01(14)
C27 C28 C29 C30 0.3(2)
C28 C29 C30 C31 2.0(2)
C29 C30 C31 C32 -2.0(2)
C30 C31 C32 C27 -0.3(2)
C28 C27 C32 C31 2.6(2)
C2 C27 C32 C31 -172.96(14)
C4 C3 C33 C34 82.1(2)
C2 C3 C33 C34 -99.70(17)
C4 C3 C33 C38 -96.42(19)
C2 C3 C33 C38 81.77(18)
C38 C33 C34 C35 2.1(2)
C3 C33 C34 C35 -176.45(14)
C33 C34 C35 C36 -1.1(2)
C34 C35 C36 C37 -0.4(2)
C35 C36 C37 C38 0.8(2)
C36 C37 C38 C33 0.3(2)
C34 C33 C38 C37 -1.7(2)
C3 C33 C38 C37 176.84(14)
C2 C1 Si1 C6 -120.67(11)
C7 C1 Si1 C6 58.44(15)
C2 C1 Si1 C5 113.75(11)
C7 C1 Si1 C5 -67.14(15)
C2 C1 Si1 C4 -2.48(11)
C7 C1 Si1 C4 176.63(13)
C3 C4 Si1 C6 120.60(11)
C17 C4 Si1 C6 -61.99(15)
C3 C4 Si1 C5 -113.75(11)
C17 C4 Si1 C5 63.66(15)
C3 C4 Si1 C1 2.42(11)
C17 C4 Si1 C1 179.83(13)
C15 C16 Fe1 C12 -119.08(15)
C12 C16 Fe1 C8 -53.24(19)
C15 C16 Fe1 C8 -172.32(14)
C12 C16 Fe1 C11 -125.18(11)
C15 C16 Fe1 C11 115.73(10)
C12 C16 Fe1 C13 38.04(11)
C15 C16 Fe1 C13 -81.04(12)
C12 C16 Fe1 C10 -165.23(10)
C15 C16 Fe1 C10 75.69(12)
C12 C16 Fe1 C9 168.3(2)
C15 C16 Fe1 C9 49.3(3)
C12 C16 Fe1 C15 119.08(15)
C12 C16 Fe1 C14 81.60(12)
C15 C16 Fe1 C14 -37.48(11)
C12 C16 Fe1 C7 -82.97(12)
C15 C16 Fe1 C7 157.95(10)
C13 C12 Fe1 C16 118.67(15)
C16 C12 Fe1 C8 156.04(9)
C13 C12 Fe1 C8 -85.29(12)
C16 C12 Fe1 C11 72.34(12)
C13 C12 Fe1 C11 -168.99(10)
C16 C12 Fe1 C13 -118.67(15)
C16 C12 Fe1 C10 41.1(3)
C13 C12 Fe1 C10 159.8(2)
C16 C12 Fe1 C9 -171.21(15)
C13 C12 Fe1 C9 -52.5(2)
C16 C12 Fe1 C15 -37.74(10)
C13 C12 Fe1 C15 80.93(11)
C16 C12 Fe1 C14 -81.22(11)
C13 C12 Fe1 C14 37.44(11)
C16 C12 Fe1 C7 113.66(10)
C13 C12 Fe1 C7 -127.68(11)
C9 C8 Fe1 C16 -161.98(14)
C7 C8 Fe1 C16 -41.84(19)
C9 C8 Fe1 C12 160.53(10)
C7 C8 Fe1 C12 -79.33(11)
C9 C8 Fe1 C11 -81.61(10)
C7 C8 Fe1 C11 38.53(9)
C9 C8 Fe1 C13 116.75(11)
C7 C8 Fe1 C13 -123.11(11)
C9 C8 Fe1 C10 -37.73(10)
C7 C8 Fe1 C10 82.41(10)
C7 C8 Fe1 C9 120.14(13)
C9 C8 Fe1 C15 37.2(3)
C7 C8 Fe1 C15 157.3(2)
C9 C8 Fe1 C14 75.10(13)
C7 C8 Fe1 C14 -164.76(10)
C9 C8 Fe1 C7 -120.14(13)
C10 C11 Fe1 C16 -125.15(10)
C7 C11 Fe1 C16 114.94(10)
C10 C11 Fe1 C12 -165.21(10)
C7 C11 Fe1 C12 74.88(11)
C10 C11 Fe1 C8 81.24(10)
C7 C11 Fe1 C8 -38.67(9)
C10 C11 Fe1 C13 169.9(2)
C7 C11 Fe1 C13 50.0(3)
C7 C11 Fe1 C10 -119.91(13)
C10 C11 Fe1 C9 37.47(10)
C7 C11 Fe1 C9 -82.44(10)
C10 C11 Fe1 C15 -83.49(11)
C7 C11 Fe1 C15 156.60(9)
C10 C11 Fe1 C14 -54.31(19)
C7 C11 Fe1 C14 -174.22(14)
C10 C11 Fe1 C7 119.91(13)
C14 C13 Fe1 C16 81.20(11)
C12 C13 Fe1 C16 -38.02(10)
C14 C13 Fe1 C12 119.22(15)
C14 C13 Fe1 C8 -126.38(10)
C12 C13 Fe1 C8 114.40(11)
C14 C13 Fe1 C11 151.5(2)
C12 C13 Fe1 C11 32.3(3)
C14 C13 Fe1 C10 -44.9(2)
C12 C13 Fe1 C10 -164.11(16)
C14 C13 Fe1 C9 -82.91(12)
C12 C13 Fe1 C9 157.87(10)
C14 C13 Fe1 C15 37.28(10)
C12 C13 Fe1 C15 -81.94(11)
C12 C13 Fe1 C14 -119.22(15)
C14 C13 Fe1 C7 -169.74(10)
C12 C13 Fe1 C7 71.04(12)
C11 C10 Fe1 C16 72.36(12)
C9 C10 Fe1 C16 -168.04(9)
C11 C10 Fe1 C12 41.2(3)
C9 C10 Fe1 C12 160.8(2)
C11 C10 Fe1 C8 -81.91(10)
C9 C10 Fe1 C8 37.69(9)
C9 C10 Fe1 C11 119.60(14)
C11 C10 Fe1 C13 -172.63(16)
C9 C10 Fe1 C13 -53.0(2)
C11 C10 Fe1 C9 -119.60(14)
C11 C10 Fe1 C15 113.61(10)
C9 C10 Fe1 C15 -126.79(10)
C11 C10 Fe1 C14 155.28(10)
C9 C10 Fe1 C14 -85.12(11)
C11 C10 Fe1 C7 -37.55(9)
C9 C10 Fe1 C7 82.05(10)
C8 C9 Fe1 C16 153.7(2)
C10 C9 Fe1 C16 34.5(3)
C8 C9 Fe1 C12 -45.5(2)
C10 C9 Fe1 C12 -164.71(17)
C10 C9 Fe1 C8 -119.18(14)
C8 C9 Fe1 C11 81.67(10)
C10 C9 Fe1 C11 -37.50(9)
C8 C9 Fe1 C13 -83.34(12)
C10 C9 Fe1 C13 157.48(10)
C8 C9 Fe1 C10 119.18(14)
C8 C9 Fe1 C15 -168.51(10)
C10 C9 Fe1 C15 72.31(12)
C8 C9 Fe1 C14 -126.38(10)
C10 C9 Fe1 C14 114.44(10)
C8 C9 Fe1 C7 37.54(9)
C10 C9 Fe1 C7 -81.64(10)
C14 C15 Fe1 C16 -119.16(15)
C14 C15 Fe1 C12 -81.34(12)
C16 C15 Fe1 C12 37.82(10)
C14 C15 Fe1 C8 48.2(3)
C16 C15 Fe1 C8 167.3(2)
C14 C15 Fe1 C11 160.50(11)
C16 C15 Fe1 C11 -80.34(11)
C14 C15 Fe1 C13 -37.31(11)
C16 C15 Fe1 C13 81.84(12)
C14 C15 Fe1 C10 117.89(11)
C16 C15 Fe1 C10 -122.95(10)
C14 C15 Fe1 C9 77.45(13)
C16 C15 Fe1 C9 -163.40(10)
C16 C15 Fe1 C14 119.16(15)
C14 C15 Fe1 C7 -165.16(14)
C16 C15 Fe1 C7 -46.01(19)
C13 C14 Fe1 C16 -81.86(11)
C15 C14 Fe1 C16 37.80(10)
C13 C14 Fe1 C12 -37.83(10)
C15 C14 Fe1 C12 81.83(11)
C13 C14 Fe1 C8 74.94(13)
C15 C14 Fe1 C8 -165.39(10)
C13 C14 Fe1 C11 -161.39(14)
C15 C14 Fe1 C11 -41.7(2)
C15 C14 Fe1 C13 119.66(15)
C13 C14 Fe1 C10 160.57(10)
C15 C14 Fe1 C10 -79.77(12)
C13 C14 Fe1 C9 116.92(11)
C15 C14 Fe1 C9 -123.41(11)
C13 C14 Fe1 C15 -119.66(15)
C13 C14 Fe1 C7 33.3(3)
C15 C14 Fe1 C7 153.0(2)
C11 C7 Fe1 C16 -81.20(11)
C8 C7 Fe1 C16 160.87(10)
C1 C7 Fe1 C16 44.61(15)
C11 C7 Fe1 C12 -123.61(10)
C8 C7 Fe1 C12 118.47(10)
C1 C7 Fe1 C12 2.21(15)
C11 C7 Fe1 C8 117.93(13)
C1 C7 Fe1 C8 -116.26(17)
C8 C7 Fe1 C11 -117.93(13)
C1 C7 Fe1 C11 125.81(17)
C11 C7 Fe1 C13 -163.61(10)
C8 C7 Fe1 C13 78.46(12)
C1 C7 Fe1 C13 -37.80(16)
C11 C7 Fe1 C10 37.24(9)
C8 C7 Fe1 C10 -80.69(10)
C1 C7 Fe1 C10 163.05(15)
C11 C7 Fe1 C9 80.89(10)
C8 C7 Fe1 C9 -37.03(10)
C1 C7 Fe1 C9 -153.29(15)
C11 C7 Fe1 C15 -49.29(18)
C8 C7 Fe1 C15 -167.22(14)
C1 C7 Fe1 C15 76.5(2)
C11 C7 Fe1 C14 170.2(2)
C8 C7 Fe1 C14 52.2(3)
C1 C7 Fe1 C14 -64.0(3)
C19 C18 Fe2 C23 120.86(10)
C17 C18 Fe2 C23 -119.26(9)
C19 C18 Fe2 C22 161.73(10)
C17 C18 Fe2 C22 -78.38(11)
C19 C18 Fe2 C21 -81.14(10)
C17 C18 Fe2 C21 38.74(9)
C19 C18 Fe2 C25 52.2(2)
C17 C18 Fe2 C25 172.08(16)
C19 C18 Fe2 C24 80.03(11)
C17 C18 Fe2 C24 -160.09(9)
C17 C18 Fe2 C19 119.88(13)
C19 C18 Fe2 C26 -170.89(17)
C17 C18 Fe2 C26 -51.0(2)
C19 C18 Fe2 C17 -119.88(13)
C19 C18 Fe2 C20 -37.45(10)
C17 C18 Fe2 C20 82.43(10)
C24 C23 Fe2 C18 -119.74(10)
C22 C23 Fe2 C18 120.96(10)
C24 C23 Fe2 C22 119.31(14)
C24 C23 Fe2 C21 170.53(16)
C22 C23 Fe2 C21 51.2(2)
C24 C23 Fe2 C25 37.66(10)
C22 C23 Fe2 C25 -81.65(11)
C22 C23 Fe2 C24 -119.31(14)
C24 C23 Fe2 C19 -78.97(11)
C22 C23 Fe2 C19 161.72(9)
C24 C23 Fe2 C26 81.54(11)
C22 C23 Fe2 C26 -37.76(10)
C24 C23 Fe2 C17 -161.39(10)
C22 C23 Fe2 C17 79.30(11)
C24 C23 Fe2 C20 -51.2(2)
C22 C23 Fe2 C20 -170.51(16)
C23 C22 Fe2 C18 -75.80(12)
C26 C22 Fe2 C18 165.14(10)
C26 C22 Fe2 C23 -119.05(15)
C23 C22 Fe2 C21 -159.65(9)
C26 C22 Fe2 C21 81.29(12)
C23 C22 Fe2 C25 81.33(11)
C26 C22 Fe2 C25 -37.73(10)
C23 C22 Fe2 C24 37.53(10)
C26 C22 Fe2 C24 -81.52(11)
C23 C22 Fe2 C19 -44.0(2)
C26 C22 Fe2 C19 -163.02(16)
C23 C22 Fe2 C26 119.05(15)
C23 C22 Fe2 C17 -117.94(10)
C26 C22 Fe2 C17 123.00(10)
C23 C22 Fe2 C20 169.56(18)
C26 C22 Fe2 C20 50.5(2)
C20 C21 Fe2 C18 81.15(10)
C17 C21 Fe2 C18 -38.61(9)
C20 C21 Fe2 C23 157.78(16)
C17 C21 Fe2 C23 38.0(2)
C20 C21 Fe2 C22 -164.65(9)
C17 C21 Fe2 C22 75.59(11)
C20 C21 Fe2 C25 -78.85(12)
C17 C21 Fe2 C25 161.39(10)
C20 C21 Fe2 C24 -41.2(2)
C17 C21 Fe2 C24 -160.91(19)
C20 C21 Fe2 C19 37.37(9)
C17 C21 Fe2 C19 -82.39(10)
C20 C21 Fe2 C26 -121.53(10)
C17 C21 Fe2 C26 118.71(10)
C20 C21 Fe2 C17 119.76(13)
C17 C21 Fe2 C20 -119.76(13)
C24 C25 Fe2 C18 38.3(2)
C26 C25 Fe2 C18 157.60(16)
C24 C25 Fe2 C23 -37.60(10)
C26 C25 Fe2 C23 81.74(11)
C24 C25 Fe2 C22 -81.61(11)
C26 C25 Fe2 C22 37.73(10)
C24 C25 Fe2 C21 161.96(10)
C26 C25 Fe2 C21 -78.70(12)
C26 C25 Fe2 C24 119.34(14)
C24 C25 Fe2 C19 76.21(12)
C26 C25 Fe2 C19 -164.44(10)
C24 C25 Fe2 C26 -119.34(14)
C24 C25 Fe2 C17 -157.86(18)
C26 C25 Fe2 C17 -38.5(2)
C24 C25 Fe2 C20 119.31(11)
C26 C25 Fe2 C20 -121.35(10)
C23 C24 Fe2 C18 76.70(12)
C25 C24 Fe2 C18 -164.03(10)
C25 C24 Fe2 C23 119.26(15)
C23 C24 Fe2 C22 -37.75(10)
C25 C24 Fe2 C22 81.52(11)
C23 C24 Fe2 C21 -169.28(18)
C25 C24 Fe2 C21 -50.0(2)
C23 C24 Fe2 C25 -119.26(15)
C23 C24 Fe2 C19 118.72(10)
C25 C24 Fe2 C19 -122.02(10)
C23 C24 Fe2 C26 -81.62(11)
C25 C24 Fe2 C26 37.64(10)
C23 C24 Fe2 C17 43.0(2)
C25 C24 Fe2 C17 162.28(15)
C23 C24 Fe2 C20 159.74(10)
C25 C24 Fe2 C20 -81.00(12)
C20 C19 Fe2 C18 -119.53(14)
C18 C19 Fe2 C23 -75.82(11)
C20 C19 Fe2 C23 164.65(9)
C18 C19 Fe2 C22 -43.9(2)
C20 C19 Fe2 C22 -163.40(16)
C18 C19 Fe2 C21 82.16(10)
C20 C19 Fe2 C21 -37.38(9)
C18 C19 Fe2 C25 -158.78(10)
C20 C19 Fe2 C25 81.69(11)
C18 C19 Fe2 C24 -117.53(10)
C20 C19 Fe2 C24 122.94(10)
C18 C19 Fe2 C26 170.24(18)
C20 C19 Fe2 C26 50.7(2)
C18 C19 Fe2 C17 37.67(9)
C20 C19 Fe2 C17 -81.86(10)
C18 C19 Fe2 C20 119.53(14)
C22 C26 Fe2 C18 -37.1(2)
C25 C26 Fe2 C18 -156.29(17)
C22 C26 Fe2 C23 37.86(10)
C25 C26 Fe2 C23 -81.30(11)
C25 C26 Fe2 C22 -119.16(14)
C22 C26 Fe2 C21 -118.87(10)
C25 C26 Fe2 C21 121.97(10)
C22 C26 Fe2 C25 119.16(14)
C22 C26 Fe2 C24 81.57(11)
C25 C26 Fe2 C24 -37.59(10)
C22 C26 Fe2 C19 160.55(18)
C25 C26 Fe2 C19 41.4(2)
C22 C26 Fe2 C17 -74.94(11)
C25 C26 Fe2 C17 165.90(9)
C22 C26 Fe2 C20 -161.51(10)
C25 C26 Fe2 C20 79.33(12)
C21 C17 Fe2 C18 117.91(13)
C4 C17 Fe2 C18 -125.29(17)
C18 C17 Fe2 C23 77.48(11)
C21 C17 Fe2 C23 -164.61(9)
C4 C17 Fe2 C23 -47.81(15)
C18 C17 Fe2 C22 119.34(9)
C21 C17 Fe2 C22 -122.75(10)
C4 C17 Fe2 C22 -5.95(14)
C18 C17 Fe2 C21 -117.91(13)
C4 C17 Fe2 C21 116.80(17)
C18 C17 Fe2 C25 -170.70(18)
C21 C17 Fe2 C25 -52.8(2)
C4 C17 Fe2 C25 64.0(3)
C18 C17 Fe2 C24 46.6(2)
C21 C17 Fe2 C24 164.54(15)
C4 C17 Fe2 C24 -78.7(2)
C18 C17 Fe2 C19 -37.19(9)
C21 C17 Fe2 C19 80.71(10)
C4 C17 Fe2 C19 -162.49(15)
C18 C17 Fe2 C26 160.23(9)
C21 C17 Fe2 C26 -81.87(11)
C4 C17 Fe2 C26 34.94(16)
C18 C17 Fe2 C20 -80.74(10)
C21 C17 Fe2 C20 37.17(9)
C4 C17 Fe2 C20 153.97(14)
C21 C20 Fe2 C18 -82.19(10)
C19 C20 Fe2 C18 37.54(9)
C21 C20 Fe2 C23 -157.60(16)
C19 C20 Fe2 C23 -37.9(2)
C21 C20 Fe2 C22 41.1(2)
C19 C20 Fe2 C22 160.81(18)
C19 C20 Fe2 C21 119.73(13)
C21 C20 Fe2 C25 121.84(10)
C19 C20 Fe2 C25 -118.43(10)
C21 C20 Fe2 C24 164.88(9)
C19 C20 Fe2 C24 -75.39(11)
C21 C20 Fe2 C19 -119.73(13)
C21 C20 Fe2 C26 79.00(11)
C19 C20 Fe2 C26 -161.27(10)
C21 C20 Fe2 C17 -37.86(9)
C19 C20 Fe2 C17 81.87(10)
